data_4079439
loop_
_publ_author_name
'MacLeod, K. Cory'
'Patrick, Brian O.'
'Smith, Kevin M.'

_publ_section_title
;
 Oxidatively Induced Reductive Elimination from a Chromium(III) Bis(aryl)
 Complex
;
_journal_issue 18
_journal_name_full Organometallics
_journal_page_first 6681
_journal_paper_doi 10.1021/om300751z
_journal_volume 31
_journal_year 2012
_chemical_formula_sum 'C28 H27 Cr N'
_chemical_formula_weight 429.51
_chemical_name_systematic
;
 ?
;
_space_group_IT_number 33
_symmetry_cell_setting orthorhombic
_symmetry_space_group_name_Hall 'P 2c -2n'
_symmetry_space_group_name_H-M 'P n a 21'
_atom_sites_solution_hydrogens geom
_atom_sites_solution_primary direct
_atom_sites_solution_secondary difmap
_audit_creation_method SHELXL-97
_cell_angle_alpha 90.00
_cell_angle_beta 90.00
_cell_angle_gamma 90.00
_cell_formula_units_Z 4
_cell_length_a 14.8173(5)
_cell_length_b 9.6377(3)
_cell_length_c 15.6977(6)
_cell_measurement_reflns_used 8615
_cell_measurement_temperature 173(2)
_cell_measurement_theta_max 27.97
_cell_measurement_theta_min 2.52
_cell_volume 2241.71(13)
_computing_structure_refinement 'SHELXL-97 (Sheldrick, 2008)'
_diffrn_ambient_temperature 173(2)
_diffrn_measured_fraction_theta_full 1.000
_diffrn_measured_fraction_theta_max 1.000
_diffrn_measurement_device_type 'Bruker X8 APEX II'
_diffrn_measurement_method 'area detector'
_diffrn_radiation_monochromator graphite
_diffrn_radiation_source 'fine-focus sealed tube'
_diffrn_radiation_type MoK\a
_diffrn_radiation_wavelength 0.71073
_diffrn_reflns_av_R_equivalents 0.0438
_diffrn_reflns_av_sigmaI/netI 0.0504
_diffrn_reflns_limit_h_max 18
_diffrn_reflns_limit_h_min -19
_diffrn_reflns_limit_k_max 12
_diffrn_reflns_limit_k_min -8
_diffrn_reflns_limit_l_max 20
_diffrn_reflns_limit_l_min -20
_diffrn_reflns_number 18471
_diffrn_reflns_theta_full 27.97
_diffrn_reflns_theta_max 27.97
_diffrn_reflns_theta_min 2.48
_exptl_absorpt_coefficient_mu 0.524
_exptl_absorpt_correction_T_max 0.924
_exptl_absorpt_correction_T_min 0.790
_exptl_absorpt_correction_type multi-scan
_exptl_crystal_colour black
_exptl_crystal_density_diffrn 1.273
_exptl_crystal_density_method 'not measured'
_exptl_crystal_description irregular
_exptl_crystal_F_000 904
_exptl_crystal_size_max 0.25
_exptl_crystal_size_mid 0.25
_exptl_crystal_size_min 0.25
_refine_diff_density_max 0.347
_refine_diff_density_min -0.358
_refine_diff_density_rms 0.050
_refine_ls_abs_structure_details 'Flack H D (1983), Acta Cryst. A39, 876-881'
_refine_ls_abs_structure_Flack 0.000(16)
_refine_ls_extinction_method none
_refine_ls_goodness_of_fit_ref 1.022
_refine_ls_hydrogen_treatment constr
_refine_ls_matrix_type full
_refine_ls_number_parameters 271
_refine_ls_number_reflns 5397
_refine_ls_number_restraints 1
_refine_ls_restrained_S_all 1.022
_refine_ls_R_factor_all 0.0513
_refine_ls_R_factor_gt 0.0361
_refine_ls_shift/su_max 0.002
_refine_ls_shift/su_mean 0.000
_refine_ls_structure_factor_coef Fsqd
_refine_ls_weighting_details 'calc w=1/[\s^2^(Fo^2^)+(0.0307P)^2^+0.3114P] where P=(Fo^2^+2Fc^2^)/3'
_refine_ls_weighting_scheme calc
_refine_ls_wR_factor_gt 0.0702
_refine_ls_wR_factor_ref 0.0766
_reflns_number_gt 4490
_reflns_number_total 5397
_reflns_threshold_expression >2\s(I)
_cod_data_source_file om300751z_si_002.cif
_cod_data_source_block 2_CrII_PhCCPh
_cod_depositor_comments
;
The following automatic conversions were performed:

'_symmetry_cell_setting' value 'Orthorhombic' changed to
'orthorhombic' according to
/home/saulius/struct/CIF-dictionaries/cif_core.dic dictionary named
'cif_core.dic' version 2.4.2 from
2011-04-26.

'_exptl_absorpt_correction_type' value 'Multi-scan'
changed to 'multi-scan' according to
/home/saulius/struct/CIF-dictionaries/cif_core.dic dictionary named
'cif_core.dic' version 2.4.2 from 2011-04-26.

Automatic conversion script
Id: cif_fix_values 1891 2012-01-12 08:04:46Z andrius 
;
_cod_original_sg_symbol_H-M 'P na21'
_cod_database_code 4079439

loop_
_symmetry_equiv_pos_as_xyz
'x, y, z'
'-x, -y, z+1/2'
'-x+1/2, y+1/2, z+1/2'
'x+1/2, -y+1/2, z'

loop_
_atom_site_label
_atom_site_type_symbol
_atom_site_fract_x
_atom_site_fract_y
_atom_site_fract_z
_atom_site_U_iso_or_equiv
_atom_site_adp_type
_atom_site_occupancy
_atom_site_symmetry_multiplicity
_atom_site_calc_flag
_atom_site_refinement_flags
C1 C 1.16918(16) 0.5950(3) 0.60960(16) 0.0242(5) Uani 1 1 d .
H1A H 1.1459 0.6375 0.5573 0.036 Uiso 1 1 calc R
H1B H 1.2141 0.5243 0.5950 0.036 Uiso 1 1 calc R
H1C H 1.1973 0.6665 0.6452 0.036 Uiso 1 1 calc R
C2 C 1.12977(16) 0.4651(3) 0.73641(16) 0.0253(5) Uani 1 1 d .
H2A H 1.0807 0.4209 0.7682 0.038 Uiso 1 1 calc R
H2B H 1.1578 0.5370 0.7717 0.038 Uiso 1 1 calc R
H2C H 1.1751 0.3952 0.7213 0.038 Uiso 1 1 calc R
C3 C 1.02613(15) 0.6390(2) 0.68255(15) 0.0205(5) Uani 1 1 d .
H3A H 0.9898 0.6050 0.7312 0.025 Uiso 1 1 calc R
H3B H 1.0592 0.7227 0.7015 0.025 Uiso 1 1 calc R
C4 C 0.96390(16) 0.6777(2) 0.61078(14) 0.0192(5) Uani 1 1 d .
C5 C 0.98389(17) 0.7895(2) 0.55755(15) 0.0267(6) Uani 1 1 d .
H5 H 1.0375 0.8414 0.5671 0.032 Uiso 1 1 calc R
C6 C 0.92751(18) 0.8266(3) 0.49120(18) 0.0309(6) Uani 1 1 d .
H6 H 0.9434 0.9009 0.4544 0.037 Uiso 1 1 calc R
C7 C 0.84734(18) 0.7544(3) 0.47866(17) 0.0310(6) Uani 1 1 d .
H7 H 0.8079 0.7795 0.4335 0.037 Uiso 1 1 calc R
C8 C 0.82529(16) 0.6458(2) 0.53244(15) 0.0252(5) Uani 1 1 d .
H8 H 0.7697 0.5985 0.5244 0.030 Uiso 1 1 calc R
C9 C 0.88234(15) 0.6038(2) 0.59804(13) 0.0179(5) Uani 1 1 d .
C10 C 0.85773(14) 0.4827(2) 0.65301(13) 0.0160(4) Uani 1 1 d .
C11 C 0.77298(14) 0.5027(2) 0.70415(14) 0.0162(4) Uani 1 1 d .
C12 C 0.76603(14) 0.6144(2) 0.75976(14) 0.0169(4) Uani 1 1 d .
H12 H 0.8149 0.6777 0.7647 0.020 Uiso 1 1 calc R
C13 C 0.68866(16) 0.6353(2) 0.80836(14) 0.0208(5) Uani 1 1 d .
H13 H 0.6857 0.7109 0.8471 0.025 Uiso 1 1 calc R
C14 C 0.61603(15) 0.5460(2) 0.80026(15) 0.0208(5) Uani 1 1 d .
H14 H 0.5625 0.5615 0.8322 0.025 Uiso 1 1 calc R
C15 C 0.62198(15) 0.4337(3) 0.74511(17) 0.0248(5) Uani 1 1 d .
H15 H 0.5725 0.3716 0.7395 0.030 Uiso 1 1 calc R
C16 C 0.70020(15) 0.4120(2) 0.69808(16) 0.0215(5) Uani 1 1 d .
H16 H 0.7040 0.3340 0.6612 0.026 Uiso 1 1 calc R
C17 C 0.91194(14) 0.3694(2) 0.65394(13) 0.0162(4) Uani 1 1 d .
C18 C 0.89171(13) 0.2475(2) 0.70998(13) 0.0158(4) Uani 1 1 d .
C19 C 0.88579(15) 0.2600(2) 0.79803(15) 0.0210(5) Uani 1 1 d .
H19 H 0.8898 0.3493 0.8233 0.025 Uiso 1 1 calc R
C20 C 0.87409(16) 0.1438(3) 0.85025(16) 0.0260(5) Uani 1 1 d .
H20 H 0.8709 0.1548 0.9103 0.031 Uiso 1 1 calc R
C21 C 0.86716(15) 0.0121(3) 0.81447(16) 0.0248(5) Uani 1 1 d .
H21 H 0.8586 -0.0670 0.8497 0.030 Uiso 1 1 calc R
C22 C 0.87289(14) -0.0020(2) 0.72700(17) 0.0232(5) Uani 1 1 d .
H22 H 0.8683 -0.0915 0.7020 0.028 Uiso 1 1 calc R
C23 C 0.88531(14) 0.1142(2) 0.67513(15) 0.0184(5) Uani 1 1 d .
H23 H 0.8895 0.1025 0.6152 0.022 Uiso 1 1 calc R
C24 C 1.0120(2) 0.3578(3) 0.43150(16) 0.0375(7) Uani 1 1 d .
H24 H 0.9727 0.4166 0.4001 0.045 Uiso 1 1 calc R
C25 C 1.10443(18) 0.3804(3) 0.44703(16) 0.0301(6) Uani 1 1 d .
H25 H 1.1384 0.4586 0.4290 0.036 Uiso 1 1 calc R
C26 C 1.13753(17) 0.2675(3) 0.49374(16) 0.0267(6) Uani 1 1 d .
H26 H 1.1980 0.2559 0.5127 0.032 Uiso 1 1 calc R
C27 C 1.06592(19) 0.1741(3) 0.50786(18) 0.0293(6) Uani 1 1 d .
H27 H 1.0697 0.0879 0.5370 0.035 Uiso 1 1 calc R
C28 C 0.98834(19) 0.2314(3) 0.47127(16) 0.0338(6) Uani 1 1 d .
H28 H 0.9296 0.1920 0.4729 0.041 Uiso 1 1 calc R
N1 N 1.09308(12) 0.52895(19) 0.65747(12) 0.0187(4) Uani 1 1 d .
Cr1 Cr 1.02874(2) 0.37636(3) 0.57984(2) 0.01555(8) Uani 1 1 d .

loop_
_atom_site_aniso_label
_atom_site_aniso_U_11
_atom_site_aniso_U_22
_atom_site_aniso_U_33
_atom_site_aniso_U_23
_atom_site_aniso_U_13
_atom_site_aniso_U_12
C1 0.0193(12) 0.0267(13) 0.0266(12) 0.0004(9) 0.0040(9) -0.0068(10)
C2 0.0225(12) 0.0290(13) 0.0245(12) -0.0017(11) -0.0020(10) -0.0008(10)
C3 0.0204(11) 0.0184(11) 0.0226(11) -0.0043(9) 0.0036(9) -0.0019(9)
C4 0.0206(11) 0.0156(10) 0.0213(10) -0.0016(9) 0.0057(9) 0.0044(10)
C5 0.0269(13) 0.0177(11) 0.0355(16) 0.0023(10) 0.0084(10) -0.0017(10)
C6 0.0320(14) 0.0251(13) 0.0355(16) 0.0143(12) 0.0112(12) 0.0048(11)
C7 0.0306(14) 0.0345(15) 0.0279(14) 0.0135(12) 0.0016(11) 0.0124(12)
C8 0.0193(12) 0.0302(13) 0.0262(13) 0.0052(11) 0.0011(10) 0.0035(11)
C9 0.0183(10) 0.0169(10) 0.0186(14) -0.0017(9) 0.0028(8) 0.0031(9)
C10 0.0162(10) 0.0175(11) 0.0143(11) -0.0014(9) -0.0025(8) -0.0039(9)
C11 0.0145(10) 0.0177(11) 0.0163(10) 0.0052(9) -0.0020(8) 0.0031(8)
C12 0.0165(11) 0.0147(10) 0.0195(11) 0.0025(9) -0.0006(8) -0.0014(9)
C13 0.0250(13) 0.0207(11) 0.0168(11) 0.0007(9) -0.0001(9) 0.0044(10)
C14 0.0136(11) 0.0264(12) 0.0224(12) 0.0081(11) 0.0031(9) 0.0036(9)
C15 0.0162(11) 0.0256(12) 0.0326(14) 0.0009(11) -0.0003(10) -0.0036(9)
C16 0.0198(11) 0.0194(11) 0.0253(12) -0.0052(9) -0.0012(10) -0.0017(9)
C17 0.0173(10) 0.0172(11) 0.0140(10) -0.0012(9) -0.0003(8) -0.0036(9)
C18 0.0108(10) 0.0174(10) 0.0193(11) 0.0027(9) -0.0016(8) 0.0020(8)
C19 0.0190(12) 0.0231(11) 0.0208(12) -0.0012(10) -0.0019(9) 0.0016(9)
C20 0.0206(12) 0.0383(15) 0.0190(12) 0.0054(11) -0.0024(10) 0.0024(11)
C21 0.0159(11) 0.0256(12) 0.0329(14) 0.0140(11) -0.0003(10) -0.0018(10)
C22 0.0167(11) 0.0176(11) 0.0354(14) 0.0027(10) -0.0001(10) -0.0022(9)
C23 0.0149(10) 0.0189(11) 0.0213(11) 0.0005(10) 0.0018(8) -0.0004(9)
C24 0.0440(17) 0.0533(19) 0.0152(12) 0.0019(12) -0.0018(11) 0.0048(14)
C25 0.0403(15) 0.0313(14) 0.0186(12) -0.0004(11) 0.0115(11) -0.0067(13)
C26 0.0284(13) 0.0296(13) 0.0222(13) -0.0058(11) 0.0090(10) 0.0018(11)
C27 0.0398(15) 0.0225(12) 0.0255(13) -0.0075(11) 0.0102(11) -0.0017(12)
C28 0.0387(16) 0.0446(17) 0.0181(12) -0.0095(12) 0.0019(11) -0.0120(13)
N1 0.0137(9) 0.0202(10) 0.0221(10) -0.0017(8) 0.0017(8) -0.0013(8)
Cr1 0.01631(14) 0.01681(14) 0.01353(14) -0.00145(18) 0.00221(18) -0.00036(14)

loop_
_atom_type_symbol
_atom_type_description
_atom_type_scat_dispersion_real
_atom_type_scat_dispersion_imag
_atom_type_scat_source
C C 0.0033 0.0016 'International Tables Vol C Tables 4.2.6.8 and 6.1.1.4'
H H 0.0000 0.0000 'International Tables Vol C Tables 4.2.6.8 and 6.1.1.4'
N N 0.0061 0.0033 'International Tables Vol C Tables 4.2.6.8 and 6.1.1.4'
Cr Cr 0.3209 0.6236 'International Tables Vol C Tables 4.2.6.8 and 6.1.1.4'

loop_
_geom_angle_atom_site_label_1
_geom_angle_atom_site_label_2
_geom_angle_atom_site_label_3
_geom_angle
N1 C1 H1A 109.5
N1 C1 H1B 109.5
H1A C1 H1B 109.5
N1 C1 H1C 109.5
H1A C1 H1C 109.5
H1B C1 H1C 109.5
N1 C2 H2A 109.5
N1 C2 H2B 109.5
H2A C2 H2B 109.5
N1 C2 H2C 109.5
H2A C2 H2C 109.5
H2B C2 H2C 109.5
C4 C3 N1 112.53(18)
C4 C3 H3A 109.1
N1 C3 H3A 109.1
C4 C3 H3B 109.1
N1 C3 H3B 109.1
H3A C3 H3B 107.8
C5 C4 C9 119.0(2)
C5 C4 C3 120.7(2)
C9 C4 C3 120.3(2)
C6 C5 C4 121.5(2)
C6 C5 H5 119.3
C4 C5 H5 119.3
C5 C6 C7 119.6(2)
C5 C6 H6 120.2
C7 C6 H6 120.2
C8 C7 C6 119.6(2)
C8 C7 H7 120.2
C6 C7 H7 120.2
C7 C8 C9 121.8(2)
C7 C8 H8 119.1
C9 C8 H8 119.1
C8 C9 C4 118.4(2)
C8 C9 C10 120.3(2)
C4 C9 C10 121.22(19)
C17 C10 C9 119.36(19)
C17 C10 C11 126.34(19)
C9 C10 C11 114.30(18)
C12 C11 C16 118.2(2)
C12 C11 C10 119.78(19)
C16 C11 C10 122.0(2)
C11 C12 C13 121.1(2)
C11 C12 H12 119.4
C13 C12 H12 119.4
C14 C13 C12 120.0(2)
C14 C13 H13 120.0
C12 C13 H13 120.0
C13 C14 C15 119.5(2)
C13 C14 H14 120.2
C15 C14 H14 120.2
C14 C15 C16 120.1(2)
C14 C15 H15 120.0
C16 C15 H15 120.0
C15 C16 C11 121.0(2)
C15 C16 H16 119.5
C11 C16 H16 119.5
C10 C17 C18 121.29(19)
C10 C17 Cr1 117.34(15)
C18 C17 Cr1 121.26(15)
C19 C18 C23 117.6(2)
C19 C18 C17 121.9(2)
C23 C18 C17 120.3(2)
C18 C19 C20 121.4(2)
C18 C19 H19 119.3
C20 C19 H19 119.3
C21 C20 C19 120.2(2)
C21 C20 H20 119.9
C19 C20 H20 119.9
C22 C21 C20 119.1(2)
C22 C21 H21 120.5
C20 C21 H21 120.5
C21 C22 C23 120.6(2)
C21 C22 H22 119.7
C23 C22 H22 119.7
C22 C23 C18 121.1(2)
C22 C23 H23 119.4
C18 C23 H23 119.4
C25 C24 C28 107.3(2)
C25 C24 Cr1 73.36(14)
C28 C24 Cr1 69.74(14)
C25 C24 H24 126.3
C28 C24 H24 126.3
Cr1 C24 H24 122.3
C26 C25 C24 108.1(2)
C26 C25 Cr1 72.07(14)
C24 C25 Cr1 71.89(14)
C26 C25 H25 125.9
C24 C25 H25 125.9
Cr1 C25 H25 121.8
C25 C26 C27 108.3(2)
C25 C26 Cr1 73.39(14)
C27 C26 Cr1 71.22(14)
C25 C26 H26 125.8
C27 C26 H26 125.8
Cr1 C26 H26 121.3
C28 C27 C26 107.6(2)
C28 C27 Cr1 70.92(14)
C26 C27 Cr1 73.67(14)
C28 C27 H27 126.2
C26 C27 H27 126.2
Cr1 C27 H27 121.0
C27 C28 C24 108.5(2)
C27 C28 Cr1 73.71(14)
C24 C28 Cr1 74.78(15)
C27 C28 H28 125.7
C24 C28 H28 125.7
Cr1 C28 H28 117.7
C2 N1 C1 108.60(18)
C2 N1 C3 108.35(18)
C1 N1 C3 109.15(17)
C2 N1 Cr1 110.73(14)
C1 N1 Cr1 110.06(14)
C3 N1 Cr1 109.91(13)
C17 Cr1 N1 94.27(8)
C17 Cr1 C28 100.31(9)
N1 Cr1 C28 164.71(9)
C17 Cr1 C27 116.20(9)
N1 Cr1 C27 138.67(9)
C28 Cr1 C27 35.37(10)
C17 Cr1 C24 117.55(9)
N1 Cr1 C24 131.74(9)
C28 Cr1 C24 35.48(10)
C27 Cr1 C24 58.54(10)
C17 Cr1 C26 151.04(9)
N1 Cr1 C26 109.23(8)
C28 Cr1 C26 58.51(9)
C27 Cr1 C26 35.10(9)
C24 Cr1 C26 57.90(10)
C17 Cr1 C25 152.18(9)
N1 Cr1 C25 106.25(8)
C28 Cr1 C25 58.47(9)
C27 Cr1 C25 58.15(9)
C24 Cr1 C25 34.75(9)
C26 Cr1 C25 34.54(9)

loop_
_geom_bond_atom_site_label_1
_geom_bond_atom_site_label_2
_geom_bond_distance
C1 N1 1.497(3)
C1 H1A 0.9800
C1 H1B 0.9800
C1 H1C 0.9800
C2 N1 1.487(3)
C2 H2A 0.9800
C2 H2B 0.9800
C2 H2C 0.9800
C3 C4 1.503(3)
C3 N1 1.505(3)
C3 H3A 0.9900
C3 H3B 0.9900
C4 C5 1.396(3)
C4 C9 1.417(3)
C5 C6 1.382(4)
C5 H5 0.9500
C6 C7 1.391(4)
C6 H6 0.9500
C7 C8 1.384(3)
C7 H7 0.9500
C8 C9 1.392(3)
C8 H8 0.9500
C9 C10 1.497(3)
C10 C17 1.356(3)
C10 C11 1.503(3)
C11 C12 1.390(3)
C11 C16 1.391(3)
C12 C13 1.392(3)
C12 H12 0.9500
C13 C14 1.384(3)
C13 H13 0.9500
C14 C15 1.389(3)
C14 H14 0.9500
C15 C16 1.390(3)
C15 H15 0.9500
C16 H16 0.9500
C17 C18 1.497(3)
C17 Cr1 2.086(2)
C18 C19 1.390(3)
C18 C23 1.400(3)
C19 C20 1.398(3)
C19 H19 0.9500
C20 C21 1.392(3)
C20 H20 0.9500
C21 C22 1.382(3)
C21 H21 0.9500
C22 C23 1.397(3)
C22 H22 0.9500
C23 H23 0.9500
C24 C25 1.408(4)
C24 C28 1.413(4)
C24 Cr1 2.349(3)
C24 H24 0.9500
C25 C26 1.401(4)
C25 Cr1 2.368(2)
C25 H25 0.9500
C26 C27 1.409(4)
C26 Cr1 2.351(2)
C26 H26 0.9500
C27 C28 1.399(4)
C27 Cr1 2.319(2)
C27 H27 0.9500
C28 Cr1 2.283(2)
C28 H28 0.9500
N1 Cr1 2.1346(19)

loop_
_geom_torsion_atom_site_label_1
_geom_torsion_atom_site_label_2
_geom_torsion_atom_site_label_3
_geom_torsion_atom_site_label_4
_geom_torsion
N1 C3 C4 C5 -93.8(2)
N1 C3 C4 C9 88.4(2)
C9 C4 C5 C6 -2.2(3)
C3 C4 C5 C6 180.0(2)
C4 C5 C6 C7 2.3(4)
C5 C6 C7 C8 -0.4(4)
C6 C7 C8 C9 -1.6(4)
C7 C8 C9 C4 1.7(3)
C7 C8 C9 C10 -177.8(2)
C5 C4 C9 C8 0.2(3)
C3 C4 C9 C8 178.0(2)
C5 C4 C9 C10 179.7(2)
C3 C4 C9 C10 -2.4(3)
C8 C9 C10 C17 118.1(2)
C4 C9 C10 C17 -61.5(3)
C8 C9 C10 C11 -63.0(3)
C4 C9 C10 C11 117.5(2)
C17 C10 C11 C12 121.7(2)
C9 C10 C11 C12 -57.2(3)
C17 C10 C11 C16 -58.1(3)
C9 C10 C11 C16 123.0(2)
C16 C11 C12 C13 0.2(3)
C10 C11 C12 C13 -179.6(2)
C11 C12 C13 C14 -1.6(3)
C12 C13 C14 C15 1.7(3)
C13 C14 C15 C16 -0.4(4)
C14 C15 C16 C11 -1.0(4)
C12 C11 C16 C15 1.2(3)
C10 C11 C16 C15 -179.1(2)
C9 C10 C17 C18 178.03(19)
C11 C10 C17 C18 -0.8(3)
C9 C10 C17 Cr1 1.7(3)
C11 C10 C17 Cr1 -177.15(16)
C10 C17 C18 C19 -59.2(3)
Cr1 C17 C18 C19 117.0(2)
C10 C17 C18 C23 126.0(2)
Cr1 C17 C18 C23 -57.8(2)
C23 C18 C19 C20 0.1(3)
C17 C18 C19 C20 -174.8(2)
C18 C19 C20 C21 -0.6(4)
C19 C20 C21 C22 0.6(3)
C20 C21 C22 C23 -0.1(3)
C21 C22 C23 C18 -0.4(3)
C19 C18 C23 C22 0.4(3)
C17 C18 C23 C22 175.39(19)
C28 C24 C25 C26 1.5(3)
Cr1 C24 C25 C26 63.40(18)
C28 C24 C25 Cr1 -61.85(17)
C24 C25 C26 C27 -0.2(3)
Cr1 C25 C26 C27 63.08(17)
C24 C25 C26 Cr1 -63.28(18)
C25 C26 C27 C28 -1.2(3)
Cr1 C26 C27 C28 63.23(17)
C25 C26 C27 Cr1 -64.48(17)
C26 C27 C28 C24 2.2(3)
Cr1 C27 C28 C24 67.26(18)
C26 C27 C28 Cr1 -65.05(17)
C25 C24 C28 C27 -2.3(3)
Cr1 C24 C28 C27 -66.55(18)
C25 C24 C28 Cr1 64.22(18)
C4 C3 N1 C2 -161.50(19)
C4 C3 N1 C1 80.4(2)
C4 C3 N1 Cr1 -40.4(2)
C10 C17 Cr1 N1 68.93(17)
C18 C17 Cr1 N1 -107.45(17)
C10 C17 Cr1 C28 -106.44(17)
C18 C17 Cr1 C28 77.18(18)
C10 C17 Cr1 C27 -139.90(16)
C18 C17 Cr1 C27 43.7(2)
C10 C17 Cr1 C24 -73.44(19)
C18 C17 Cr1 C24 110.18(17)
C10 C17 Cr1 C26 -146.27(18)
C18 C17 Cr1 C26 37.4(3)
C10 C17 Cr1 C25 -69.0(3)
C18 C17 Cr1 C25 114.6(2)
C2 N1 Cr1 C17 77.55(15)
C1 N1 Cr1 C17 -162.37(15)
C3 N1 Cr1 C17 -42.13(15)
C2 N1 Cr1 C28 -120.0(3)
C1 N1 Cr1 C28 0.1(4)
C3 N1 Cr1 C28 120.3(3)
C2 N1 Cr1 C27 -61.5(2)
C1 N1 Cr1 C27 58.6(2)
C3 N1 Cr1 C27 178.81(14)
C2 N1 Cr1 C24 -148.96(15)
C1 N1 Cr1 C24 -28.9(2)
C3 N1 Cr1 C24 91.36(17)
C2 N1 Cr1 C26 -85.26(16)
C1 N1 Cr1 C26 34.82(16)
C3 N1 Cr1 C26 155.07(14)
C2 N1 Cr1 C25 -121.45(15)
C1 N1 Cr1 C25 -1.37(17)
C3 N1 Cr1 C25 118.87(15)
C27 C28 Cr1 C17 -121.28(16)
C24 C28 Cr1 C17 123.71(17)
C27 C28 Cr1 N1 76.5(4)
C24 C28 Cr1 N1 -38.5(4)
C24 C28 Cr1 C27 -115.0(2)
C27 C28 Cr1 C24 115.0(2)
C27 C28 Cr1 C26 37.40(15)
C24 C28 Cr1 C26 -77.62(17)
C27 C28 Cr1 C25 78.15(17)
C24 C28 Cr1 C25 -36.86(16)
C28 C27 Cr1 C17 69.59(18)
C26 C27 Cr1 C17 -174.64(15)
C28 C27 Cr1 N1 -157.15(15)
C26 C27 Cr1 N1 -41.4(2)
C26 C27 Cr1 C28 115.8(2)
C28 C27 Cr1 C24 -38.07(16)
C26 C27 Cr1 C24 77.70(17)
C28 C27 Cr1 C26 -115.8(2)
C28 C27 Cr1 C25 -79.14(17)
C26 C27 Cr1 C25 36.63(15)
C25 C24 Cr1 C17 176.39(15)
C28 C24 Cr1 C17 -67.40(19)
C25 C24 Cr1 N1 51.1(2)
C28 C24 Cr1 N1 167.29(15)
C25 C24 Cr1 C28 -116.2(2)
C25 C24 Cr1 C27 -78.27(18)
C28 C24 Cr1 C27 37.95(16)
C25 C24 Cr1 C26 -36.71(15)
C28 C24 Cr1 C26 79.50(17)
C28 C24 Cr1 C25 116.2(2)
C25 C26 Cr1 C17 126.60(19)
C27 C26 Cr1 C17 10.0(3)
C25 C26 Cr1 N1 -90.90(16)
C27 C26 Cr1 N1 152.46(16)
C25 C26 Cr1 C28 78.95(17)
C27 C26 Cr1 C28 -37.69(16)
C25 C26 Cr1 C27 116.6(2)
C25 C26 Cr1 C24 36.94(16)
C27 C26 Cr1 C24 -79.70(18)
C27 C26 Cr1 C25 -116.6(2)
C26 C25 Cr1 C17 -123.6(2)
C24 C25 Cr1 C17 -6.9(3)
C26 C25 Cr1 N1 100.48(15)
C24 C25 Cr1 N1 -142.79(16)
C26 C25 Cr1 C28 -79.07(16)
C24 C25 Cr1 C28 37.65(17)
C26 C25 Cr1 C27 -37.24(15)
C24 C25 Cr1 C27 79.49(18)
C26 C25 Cr1 C24 -116.7(2)
C24 C25 Cr1 C26 116.7(2)
